data_4066908
loop_
_publ_author_name
'Semenov, Sergey N.'
'Blacque, Olivier'
'Fox, Thomas'
'Venkatesan, Koushik'
'Berke, Heinz'

_publ_section_title
;
 [W(CO)(dppe)2] Cumulenylidene and Acetylide Complexes Accessed via
 Stannylated Acetylenes and Butadiynes
;
_journal_issue 23
_journal_name_full Organometallics
_journal_page_first 6321
_journal_paper_doi 10.1021/om100702x
_journal_volume 29
_journal_year 2010
_chemical_formula_moiety 'C58 H57 O P4 Si W'
_chemical_formula_sum 'C58 H57 O P4 Si W'
_chemical_formula_weight 1105.85
_chemical_name_systematic '[trans-(trimethylsilylethynyl)bis{1,2-bis(diphenylphosphino)ethane}carbonyltungsten]'
_space_group_IT_number 2
_symmetry_cell_setting triclinic
_symmetry_space_group_name_Hall '-P 1'
_symmetry_space_group_name_H-M 'P -1'
_atom_sites_solution_hydrogens geom
_atom_sites_solution_primary direct
_atom_sites_solution_secondary difmap
_audit_creation_method SHELXL-97
_cell_angle_alpha 87.9673(13)
_cell_angle_beta 78.0232(16)
_cell_angle_gamma 76.5809(13)
_cell_formula_units_Z 2
_cell_length_a 11.6878(2)
_cell_length_b 12.7924(1)
_cell_length_c 17.6224(3)
_cell_measurement_reflns_used 35201
_cell_measurement_temperature 183(2)
_cell_measurement_theta_max 32.70
_cell_measurement_theta_min 2.28
_cell_volume 2506.87(7)
_computing_cell_refinement ' CrysAlisPro Software, Oxford Diffraction Ltd., Version 1.171.32.5'
_computing_data_collection ' CrysAlisPro Software, Oxford Diffraction Ltd., Version 1.171.32.5'
_computing_data_reduction ' CrysAlisPro Software, Oxford Diffraction Ltd., Version 1.171.32.5'
_computing_molecular_graphics
; ORTEP-3 for Windows, Version 2.01.
  Farrugia, L. J. (1997). J. Appl. Cryst. 30, 565.
;
_computing_publication_material
; WinGX -- An integrated system of Windows programs for the solution,
 refinment and analysis of single crystal X-ray diffraction data,
 Version 1.80.00.
 Farrugia, L. J. (1999). J. Appl. Cryst. 32, 837-838.
 SHELXL97. Program for crystal structure refinement.
 Sheldrick, G.M. (2008). Acta Cryst. A64, 112-122.
 PLATON for Windows, Version 1.12.
 Spek, A. L. (2003). J. Appl. Cryst. 36, 7-13. 
;
_computing_structure_refinement
; SHELXL97. Program for crystal structure refinement.
  Sheldrick, G.M. (2008). Acta Cryst. A64, 112-122.
;
_computing_structure_solution
; SHELXS97. Program for Crystal Structure solution.
  Sheldrick, G.M. (2008). Acta Cryst. A64, 112-122.  
;
_diffrn_ambient_temperature 183(2)
_diffrn_detector_area_resol_mean 10.4498
_diffrn_measured_fraction_theta_full 0.998
_diffrn_measured_fraction_theta_max 0.998
_diffrn_measurement_device_type
; Oxford Diffraction (2007). Oxford Diffraction Ltd., 
Xcalibur CCD system
;
_diffrn_measurement_method 'omega and phi scans'
_diffrn_radiation_monochromator graphite
_diffrn_radiation_source 'Enhance (Mo) X-ray Source'
_diffrn_radiation_type MoK\a
_diffrn_radiation_wavelength 0.71073
_diffrn_reflns_av_R_equivalents 0.0373
_diffrn_reflns_av_sigmaI/netI 0.0484
_diffrn_reflns_limit_h_max 16
_diffrn_reflns_limit_h_min -16
_diffrn_reflns_limit_k_max 18
_diffrn_reflns_limit_k_min -18
_diffrn_reflns_limit_l_max 25
_diffrn_reflns_limit_l_min -25
_diffrn_reflns_number 66373
_diffrn_reflns_theta_full 30.51
_diffrn_reflns_theta_max 30.51
_diffrn_reflns_theta_min 2.28
_diffrn_standards_decay_% 0
_diffrn_standards_interval_count 50
_diffrn_standards_interval_time 60
_diffrn_standards_number 2
_exptl_absorpt_coefficient_mu 2.496
_exptl_absorpt_correction_T_max 0.849
_exptl_absorpt_correction_T_min 0.736
_exptl_absorpt_correction_type analytical
_exptl_absorpt_process_details
;
R.C. Clark and J.S. Reid, Acta Cryst. 1995, A51, 887-897
implemented in the CrysAlis Software system, Oxford Diffraction Ltd.,
Version 1.171.32.5
;
_exptl_crystal_colour orange
_exptl_crystal_density_diffrn 1.465
_exptl_crystal_density_method 'not measured'
_exptl_crystal_description parallelepiped
_exptl_crystal_F_000 1122
_exptl_crystal_size_max 0.23
_exptl_crystal_size_mid 0.14
_exptl_crystal_size_min 0.09
_refine_diff_density_max 3.213
_refine_diff_density_min -1.458
_refine_diff_density_rms 0.106
_refine_ls_extinction_method none
_refine_ls_goodness_of_fit_ref 1.014
_refine_ls_hydrogen_treatment constr
_refine_ls_matrix_type full
_refine_ls_number_parameters 577
_refine_ls_number_reflns 15293
_refine_ls_number_restraints 2
_refine_ls_restrained_S_all 1.057
_refine_ls_R_factor_all 0.0403
_refine_ls_R_factor_gt 0.0307
_refine_ls_shift/su_max 0.003
_refine_ls_shift/su_mean 0.000
_refine_ls_structure_factor_coef Fsqd
_refine_ls_weighting_details 'w=1/[\s^2^(Fo^2^)+(0.0475P)^2^] where P=(Fo^2^+2Fc^2^)/3'
_refine_ls_weighting_scheme calc
_refine_ls_wR_factor_gt 0.0772
_refine_ls_wR_factor_ref 0.0791
_reflns_number_gt 12394
_reflns_number_total 15293
_reflns_threshold_expression >2sigma(I)
_cod_data_source_file om100702x_si_002.cif
_cod_data_source_block 9
_cod_database_code 4066908

loop_
_symmetry_equiv_pos_as_xyz
'x, y, z'
'-x, -y, -z'

loop_
_atom_site_label
_atom_site_type_symbol
_atom_site_fract_x
_atom_site_fract_y
_atom_site_fract_z
_atom_site_U_iso_or_equiv
_atom_site_adp_type
_atom_site_occupancy
_atom_site_symmetry_multiplicity
_atom_site_calc_flag
_atom_site_refinement_flags
W1 W 0.702387(9) 0.842668(8) 0.730924(6) 0.01884(4) Uani 1 1 d D
P1 P 0.83743(6) 0.68715(5) 0.65497(4) 0.02013(13) Uani 1 1 d .
P2 P 0.84864(6) 0.93335(5) 0.64813(4) 0.02060(14) Uani 1 1 d .
P3 P 0.58858(6) 1.00723(5) 0.80623(4) 0.02082(14) Uani 1 1 d .
P4 P 0.53860(7) 0.77434(6) 0.81639(4) 0.02225(14) Uani 1 1 d .
Si1 Si 0.93588(11) 0.75894(9) 0.95509(6) 0.0481(3) Uani 1 1 d .
C1 C 0.6072(3) 0.8524(3) 0.6465(2) 0.0409(4) Uani 1 1 d .
O1 O 0.5582(2) 0.85348(18) 0.60060(14) 0.0409(4) Uani 1 1 d .
C2 C 0.7952(3) 0.8078(2) 0.82568(16) 0.0290(4) Uani 1 1 d D
C3 C 0.8445(3) 0.7888(2) 0.87988(17) 0.0290(4) Uani 1 1 d D
C4 C 0.9108(6) 0.6419(4) 1.0105(3) 0.100(2) Uani 1 1 d .
H4A H 0.9654 0.6252 1.0454 0.130 Uiso 1 1 calc R
H4B H 0.9240 0.5820 0.9759 0.130 Uiso 1 1 calc R
H4C H 0.8296 0.6562 1.0397 0.130 Uiso 1 1 calc R
C5 C 1.0967(4) 0.7340(5) 0.9098(3) 0.0822(17) Uani 1 1 d .
H5A H 1.1150 0.7992 0.8876 0.107 Uiso 1 1 calc R
H5B H 1.1152 0.6799 0.8699 0.107 Uiso 1 1 calc R
H5C H 1.1437 0.7097 0.9484 0.107 Uiso 1 1 calc R
C6 C 0.8988(4) 0.8705(4) 1.0258(2) 0.0653(12) Uani 1 1 d .
H6A H 0.8132 0.8964 1.0395 0.085 Uiso 1 1 calc R
H6B H 0.9348 0.9276 1.0032 0.085 Uiso 1 1 calc R
H6C H 0.9292 0.8456 1.0714 0.085 Uiso 1 1 calc R
C7 C 0.9742(2) 0.7280(2) 0.60313(17) 0.0260(6) Uani 1 1 d .
H7A H 1.0269 0.7296 0.6387 0.034 Uiso 1 1 calc R
H7B H 1.0170 0.6765 0.5620 0.034 Uiso 1 1 calc R
C8 C 0.9391(3) 0.8399(2) 0.56860(16) 0.0271(6) Uani 1 1 d .
H8A H 0.8927 0.8372 0.5293 0.035 Uiso 1 1 calc R
H8B H 1.0107 0.8643 0.5446 0.035 Uiso 1 1 calc R
C9 C 0.9082(2) 0.5621(2) 0.69855(16) 0.0236(5) Uani 1 1 d .
C10 C 0.8995(3) 0.4609(2) 0.67755(19) 0.0330(7) Uani 1 1 d .
H10 H 0.8571 0.4546 0.6394 0.043 Uiso 1 1 calc R
C11 C 0.9533(3) 0.3692(3) 0.7128(2) 0.0413(8) Uani 1 1 d .
H11 H 0.9470 0.3020 0.6979 0.054 Uiso 1 1 calc R
C12 C 1.0159(3) 0.3772(3) 0.7696(2) 0.0405(8) Uani 1 1 d .
H12 H 1.0502 0.3158 0.7941 0.053 Uiso 1 1 calc R
C13 C 1.0273(3) 0.4767(3) 0.7901(2) 0.0379(7) Uani 1 1 d .
H13 H 1.0711 0.4822 0.8276 0.049 Uiso 1 1 calc R
C14 C 0.9738(3) 0.5688(2) 0.75507(18) 0.0309(6) Uani 1 1 d .
H14 H 0.9818 0.6355 0.7694 0.040 Uiso 1 1 calc R
C15 C 0.7818(3) 0.6322(2) 0.57876(16) 0.0241(6) Uani 1 1 d .
C16 C 0.6692(3) 0.6070(2) 0.59898(18) 0.0319(7) Uani 1 1 d .
H16 H 0.6239 0.6229 0.6489 0.041 Uiso 1 1 calc R
C17 C 0.6246(3) 0.5602(3) 0.5478(2) 0.0411(8) Uani 1 1 d .
H17 H 0.5500 0.5433 0.5631 0.053 Uiso 1 1 calc R
C18 C 0.6899(3) 0.5368(3) 0.4717(2) 0.0426(8) Uani 1 1 d .
H18 H 0.6586 0.5057 0.4361 0.055 Uiso 1 1 calc R
C19 C 0.8010(3) 0.5604(3) 0.45060(18) 0.0377(7) Uani 1 1 d .
H19 H 0.8454 0.5446 0.4004 0.049 Uiso 1 1 calc R
C20 C 0.8476(3) 0.6075(2) 0.50331(16) 0.0289(6) Uani 1 1 d .
H20 H 0.9230 0.6228 0.4883 0.038 Uiso 1 1 calc R
C21 C 0.9674(2) 0.9786(2) 0.68312(16) 0.0238(5) Uani 1 1 d .
C22 C 1.0549(3) 1.0188(3) 0.63225(19) 0.0412(8) Uani 1 1 d .
H22 H 1.0550 1.0206 0.5794 0.054 Uiso 1 1 calc R
C23 C 1.1411(3) 1.0560(3) 0.6591(2) 0.0459(9) Uani 1 1 d .
H23 H 1.1984 1.0830 0.6244 0.060 Uiso 1 1 calc R
C24 C 1.1431(3) 1.0534(3) 0.7365(2) 0.0385(8) Uani 1 1 d .
H24 H 1.2015 1.0782 0.7544 0.050 Uiso 1 1 calc R
C25 C 1.0574(3) 1.0135(3) 0.7878(2) 0.0441(9) Uani 1 1 d .
H25 H 1.0584 1.0110 0.8404 0.057 Uiso 1 1 calc R
C26 C 0.9698(3) 0.9770(3) 0.76091(18) 0.0337(7) Uani 1 1 d .
H26 H 0.9119 0.9512 0.7960 0.044 Uiso 1 1 calc R
C27 C 0.7860(3) 1.0517(2) 0.59450(16) 0.0259(6) Uani 1 1 d .
C28 C 0.7244(3) 1.0405(3) 0.53749(18) 0.0356(7) Uani 1 1 d .
H28 H 0.7186 0.9723 0.5245 0.046 Uiso 1 1 calc R
C29 C 0.6709(3) 1.1293(3) 0.4993(2) 0.0496(9) Uani 1 1 d .
H29 H 0.6303 1.1204 0.4607 0.064 Uiso 1 1 calc R
C30 C 0.6779(4) 1.2309(3) 0.5186(2) 0.0528(10) Uani 1 1 d .
H30 H 0.6427 1.2904 0.4928 0.069 Uiso 1 1 calc R
C31 C 0.7367(4) 1.2438(3) 0.5758(2) 0.0501(10) Uani 1 1 d .
H31 H 0.7404 1.3124 0.5894 0.065 Uiso 1 1 calc R
C32 C 0.7909(3) 1.1554(2) 0.6135(2) 0.0367(7) Uani 1 1 d .
H32 H 0.8311 1.1651 0.6522 0.048 Uiso 1 1 calc R
C33 C 0.4961(3) 0.9650(2) 0.89492(16) 0.0261(6) Uani 1 1 d .
H33A H 0.5469 0.9290 0.9296 0.034 Uiso 1 1 calc R
H33B H 0.4401 1.0271 0.9219 0.034 Uiso 1 1 calc R
C34 C 0.4279(3) 0.8885(2) 0.86988(17) 0.0275(6) Uani 1 1 d .
H34A H 0.3748 0.9255 0.8369 0.036 Uiso 1 1 calc R
H34B H 0.3796 0.8628 0.9150 0.036 Uiso 1 1 calc R
C35 C 0.6660(3) 1.0961(2) 0.84510(16) 0.0253(6) Uani 1 1 d .
C36 C 0.7215(3) 1.0651(2) 0.90824(17) 0.0306(6) Uani 1 1 d .
H36 H 0.7159 1.0003 0.9326 0.040 Uiso 1 1 calc R
C37 C 0.7847(3) 1.1307(3) 0.9345(2) 0.0384(8) Uani 1 1 d .
H37 H 0.8215 1.1096 0.9763 0.050 Uiso 1 1 calc R
C38 C 0.7934(3) 1.2278(3) 0.8985(2) 0.0411(8) Uani 1 1 d .
H38 H 0.8367 1.2712 0.9158 0.053 Uiso 1 1 calc R
C39 C 0.7384(3) 1.2592(3) 0.8380(2) 0.0411(8) Uani 1 1 d .
H39 H 0.7428 1.3249 0.8148 0.053 Uiso 1 1 calc R
C40 C 0.6757(3) 1.1936(2) 0.81058(18) 0.0318(6) Uani 1 1 d .
H40 H 0.6397 1.2155 0.7685 0.041 Uiso 1 1 calc R
C41 C 0.4766(2) 1.1083(2) 0.76733(17) 0.0255(6) Uani 1 1 d .
C42 C 0.4752(3) 1.1100(2) 0.68881(18) 0.0306(6) Uani 1 1 d .
H42 H 0.5271 1.0559 0.6563 0.040 Uiso 1 1 calc R
C43 C 0.3974(3) 1.1914(3) 0.6580(2) 0.0391(8) Uani 1 1 d .
H43 H 0.3978 1.1921 0.6052 0.051 Uiso 1 1 calc R
C44 C 0.3194(3) 1.2714(3) 0.7065(2) 0.0444(9) Uani 1 1 d .
H44 H 0.2672 1.3262 0.6862 0.058 Uiso 1 1 calc R
C45 C 0.3188(3) 1.2699(3) 0.7841(2) 0.0424(8) Uani 1 1 d .
H45 H 0.2653 1.3234 0.8165 0.055 Uiso 1 1 calc R
C46 C 0.3972(3) 1.1896(2) 0.81532(19) 0.0326(7) Uani 1 1 d .
H46 H 0.3968 1.1900 0.8681 0.042 Uiso 1 1 calc R
C47 C 0.5791(3) 0.6814(2) 0.89341(17) 0.0271(6) Uani 1 1 d .
C48 C 0.6784(3) 0.5965(2) 0.8732(2) 0.0374(8) Uani 1 1 d .
H48 H 0.7215 0.5890 0.8222 0.049 Uiso 1 1 calc R
C49 C 0.7142(3) 0.5229(3) 0.9279(2) 0.0481(10) Uani 1 1 d .
H49 H 0.7803 0.4658 0.9133 0.063 Uiso 1 1 calc R
C50 C 0.6521(4) 0.5337(3) 1.0042(2) 0.0497(10) Uani 1 1 d .
H50 H 0.6759 0.4839 1.0409 0.065 Uiso 1 1 calc R
C51 C 0.5557(4) 0.6181(3) 1.0253(2) 0.0498(10) Uani 1 1 d .
H51 H 0.5147 0.6264 1.0767 0.065 Uiso 1 1 calc R
C52 C 0.5180(3) 0.6919(3) 0.97050(18) 0.0384(8) Uani 1 1 d .
H52 H 0.4516 0.7485 0.9855 0.050 Uiso 1 1 calc R
C53 C 0.4378(3) 0.7118(3) 0.77542(17) 0.0339(7) Uani 1 1 d .
C54 C 0.4379(4) 0.6034(3) 0.7844(2) 0.0502(10) Uani 1 1 d .
H54 H 0.4884 0.5597 0.8130 0.065 Uiso 1 1 calc R
C55 C 0.3602(5) 0.5608(4) 0.7493(3) 0.0673(14) Uani 1 1 d .
H55 H 0.3603 0.4881 0.7540 0.088 Uiso 1 1 calc R
C56 C 0.2839(4) 0.6268(5) 0.7080(3) 0.0682(14) Uani 1 1 d .
H56 H 0.2317 0.5983 0.6860 0.089 Uiso 1 1 calc R
C57 C 0.2840(4) 0.7317(4) 0.6993(2) 0.0594(12) Uani 1 1 d .
H57 H 0.2323 0.7751 0.6714 0.077 Uiso 1 1 calc R
C58 C 0.3607(3) 0.7746(3) 0.7315(2) 0.0443(8) Uani 1 1 d .
H58 H 0.3614 0.8468 0.7241 0.058 Uiso 1 1 calc R

loop_
_atom_site_aniso_label
_atom_site_aniso_U_11
_atom_site_aniso_U_22
_atom_site_aniso_U_33
_atom_site_aniso_U_23
_atom_site_aniso_U_13
_atom_site_aniso_U_12
W1 0.01846(6) 0.02048(6) 0.01730(5) 0.00017(4) -0.00363(4) -0.00391(4)
P1 0.0197(3) 0.0196(3) 0.0206(3) -0.0014(2) -0.0036(3) -0.0039(3)
P2 0.0218(3) 0.0221(3) 0.0188(3) 0.0021(2) -0.0036(3) -0.0077(3)
P3 0.0215(3) 0.0183(3) 0.0215(3) -0.0013(2) -0.0035(3) -0.0028(3)
P4 0.0232(4) 0.0236(3) 0.0210(3) -0.0007(3) -0.0016(3) -0.0097(3)
Si1 0.0537(7) 0.0532(6) 0.0393(5) -0.0021(4) -0.0215(5) -0.0046(5)
C1 0.0385(12) 0.0366(10) 0.0473(12) 0.0002(9) -0.0066(9) -0.0102(8)
O1 0.0385(12) 0.0366(10) 0.0473(12) 0.0002(9) -0.0066(9) -0.0102(8)
C2 0.0266(11) 0.0175(9) 0.0379(12) -0.0058(8) 0.0039(8) -0.0037(8)
C3 0.0266(11) 0.0175(9) 0.0379(12) -0.0058(8) 0.0039(8) -0.0037(8)
C4 0.164(6) 0.080(4) 0.075(4) 0.023(3) -0.075(4) -0.022(4)
C5 0.043(3) 0.148(5) 0.049(3) -0.022(3) -0.020(2) 0.003(3)
C6 0.076(3) 0.075(3) 0.051(2) -0.008(2) -0.036(2) -0.007(2)
C7 0.0201(13) 0.0281(15) 0.0281(14) -0.0006(11) -0.0019(11) -0.0048(11)
C8 0.0310(16) 0.0270(15) 0.0219(13) 0.0001(11) 0.0015(11) -0.0099(12)
C9 0.0202(13) 0.0207(13) 0.0261(13) -0.0010(10) -0.0009(10) -0.0001(10)
C10 0.0274(16) 0.0285(15) 0.0429(18) -0.0013(13) -0.0058(13) -0.0070(12)
C11 0.0384(19) 0.0232(16) 0.061(2) 0.0056(14) -0.0062(17) -0.0085(13)
C12 0.0323(18) 0.0326(17) 0.050(2) 0.0140(15) -0.0062(15) 0.0013(14)
C13 0.0311(17) 0.0387(18) 0.0393(18) 0.0046(14) -0.0095(14) 0.0027(14)
C14 0.0293(16) 0.0262(15) 0.0331(16) -0.0030(12) -0.0069(13) 0.0029(12)
C15 0.0249(14) 0.0209(13) 0.0257(13) -0.0030(10) -0.0054(11) -0.0030(11)
C16 0.0286(16) 0.0395(17) 0.0271(15) -0.0030(12) -0.0019(12) -0.0095(13)
C17 0.0318(17) 0.045(2) 0.048(2) -0.0137(16) 0.0003(15) -0.0170(15)
C18 0.044(2) 0.053(2) 0.0358(18) -0.0127(15) -0.0144(15) -0.0120(17)
C19 0.0392(19) 0.0446(19) 0.0259(15) -0.0078(13) -0.0043(13) -0.0037(15)
C20 0.0266(15) 0.0332(16) 0.0261(14) -0.0028(12) -0.0039(12) -0.0064(12)
C21 0.0229(14) 0.0236(14) 0.0259(13) 0.0027(10) -0.0052(11) -0.0078(11)
C22 0.0371(19) 0.065(2) 0.0282(16) 0.0055(15) -0.0049(14) -0.0286(17)
C23 0.039(2) 0.065(2) 0.0422(19) 0.0056(17) -0.0047(16) -0.0327(18)
C24 0.0319(17) 0.0425(19) 0.048(2) -0.0064(15) -0.0113(15) -0.0176(15)
C25 0.048(2) 0.060(2) 0.0335(18) -0.0021(16) -0.0133(16) -0.0268(18)
C26 0.0343(17) 0.0411(18) 0.0285(15) -0.0021(13) -0.0025(13) -0.0174(14)
C27 0.0247(14) 0.0293(15) 0.0228(13) 0.0053(11) -0.0025(11) -0.0074(11)
C28 0.0355(18) 0.0431(18) 0.0302(16) 0.0038(13) -0.0101(13) -0.0104(14)
C29 0.043(2) 0.070(3) 0.0348(19) 0.0154(17) -0.0155(16) -0.0074(19)
C30 0.052(2) 0.043(2) 0.053(2) 0.0222(18) -0.0107(19) 0.0057(17)
C31 0.061(3) 0.0308(18) 0.055(2) 0.0107(16) -0.0098(19) -0.0047(17)
C32 0.0413(19) 0.0291(16) 0.0399(18) 0.0039(13) -0.0093(15) -0.0082(14)
C33 0.0279(15) 0.0250(14) 0.0226(13) -0.0021(10) -0.0004(11) -0.0044(11)
C34 0.0238(14) 0.0289(15) 0.0286(14) 0.0025(11) -0.0019(11) -0.0069(11)
C35 0.0213(14) 0.0249(14) 0.0279(14) -0.0051(11) -0.0028(11) -0.0032(11)
C36 0.0305(16) 0.0311(16) 0.0311(15) -0.0028(12) -0.0080(12) -0.0067(12)
C37 0.0318(17) 0.0444(19) 0.0396(18) -0.0121(15) -0.0116(14) -0.0044(14)
C38 0.0394(19) 0.0399(19) 0.049(2) -0.0117(15) -0.0090(16) -0.0178(15)
C39 0.044(2) 0.0337(17) 0.049(2) -0.0028(15) -0.0061(16) -0.0177(15)
C40 0.0307(16) 0.0322(16) 0.0329(16) 0.0008(12) -0.0048(13) -0.0094(13)
C41 0.0210(14) 0.0210(13) 0.0343(15) 0.0025(11) -0.0059(11) -0.0045(11)
C42 0.0255(15) 0.0311(15) 0.0337(16) 0.0040(12) -0.0073(12) -0.0032(12)
C43 0.0336(18) 0.0437(19) 0.0391(18) 0.0163(14) -0.0093(14) -0.0075(14)
C44 0.0308(18) 0.0375(19) 0.059(2) 0.0183(16) -0.0083(16) 0.0001(14)
C45 0.0330(18) 0.0295(17) 0.056(2) 0.0033(15) -0.0036(16) 0.0049(13)
C46 0.0298(16) 0.0270(15) 0.0382(17) -0.0015(12) -0.0044(13) -0.0027(12)
C47 0.0296(15) 0.0230(14) 0.0283(14) 0.0028(11) -0.0018(12) -0.0094(12)
C48 0.0409(19) 0.0265(16) 0.0366(17) 0.0012(13) 0.0058(14) -0.0036(13)
C49 0.045(2) 0.0277(17) 0.058(2) 0.0104(16) 0.0033(18) 0.0050(15)
C50 0.057(2) 0.039(2) 0.047(2) 0.0186(16) -0.0052(18) -0.0057(17)
C51 0.057(2) 0.050(2) 0.0304(17) 0.0122(15) 0.0031(16) -0.0008(18)
C52 0.0397(19) 0.0355(17) 0.0319(16) 0.0020(13) 0.0033(14) -0.0020(14)
C53 0.0325(17) 0.0457(18) 0.0263(15) -0.0084(13) 0.0034(12) -0.0219(14)
C54 0.061(3) 0.050(2) 0.045(2) -0.0090(17) 0.0019(18) -0.0351(19)
C55 0.077(3) 0.065(3) 0.066(3) -0.024(2) 0.012(2) -0.048(3)
C56 0.052(3) 0.114(4) 0.048(2) -0.031(3) 0.003(2) -0.045(3)
C57 0.042(2) 0.103(4) 0.042(2) -0.017(2) -0.0043(17) -0.036(2)
C58 0.0335(18) 0.067(2) 0.0372(18) -0.0037(16) -0.0075(15) -0.0209(17)

loop_
_atom_type_symbol
_atom_type_description
_atom_type_scat_dispersion_real
_atom_type_scat_dispersion_imag
_atom_type_scat_source
C C 0.0033 0.0016 'International Tables Vol C Tables 4.2.6.8 and 6.1.1.4'
H H 0.0000 0.0000 'International Tables Vol C Tables 4.2.6.8 and 6.1.1.4'
O O 0.0106 0.0060 'International Tables Vol C Tables 4.2.6.8 and 6.1.1.4'
Si Si 0.0817 0.0704 'International Tables Vol C Tables 4.2.6.8 and 6.1.1.4'
P P 0.1023 0.0942 'International Tables Vol C Tables 4.2.6.8 and 6.1.1.4'
W W -0.8490 6.8722 'International Tables Vol C Tables 4.2.6.8 and 6.1.1.4'

loop_
_geom_angle_atom_site_label_1
_geom_angle_atom_site_label_2
_geom_angle_atom_site_label_3
_geom_angle
C1 W1 C2 170.59(11)
C1 W1 P1 84.63(10)
C2 W1 P1 91.64(7)
C1 W1 P3 99.38(10)
C2 W1 P3 85.22(7)
P1 W1 P3 173.15(2)
C1 W1 P2 91.10(10)
C2 W1 P2 96.76(8)
P1 W1 P2 79.91(2)
P3 W1 P2 94.40(2)
C1 W1 P4 87.18(10)
C2 W1 P4 85.64(8)
P1 W1 P4 106.80(2)
P3 W1 P4 79.06(2)
P2 W1 P4 172.86(2)
C15 P1 C9 100.47(13)
C15 P1 C7 104.44(13)
C9 P1 C7 99.24(13)
C15 P1 W1 117.37(9)
C9 P1 W1 123.88(9)
C7 P1 W1 108.61(9)
C27 P2 C21 101.63(13)
C27 P2 C8 102.09(13)
C21 P2 C8 101.05(13)
C27 P2 W1 116.74(9)
C21 P2 W1 123.76(9)
C8 P2 W1 108.57(9)
C35 P3 C41 99.72(13)
C35 P3 C33 102.46(13)
C41 P3 C33 101.91(13)
C35 P3 W1 121.19(9)
C41 P3 W1 121.14(10)
C33 P3 W1 107.50(9)
C47 P4 C53 103.03(14)
C47 P4 C34 103.53(13)
C53 P4 C34 99.91(14)
C47 P4 W1 117.56(10)
C53 P4 W1 121.07(10)
C34 P4 W1 109.11(9)
C4 Si1 C5 107.9(3)
C4 Si1 C6 106.1(2)
C5 Si1 C6 109.0(2)
C4 Si1 C3 112.2(2)
C5 Si1 C3 110.02(17)
C6 Si1 C3 111.46(17)
O1 C1 W1 177.1(3)
C3 C2 W1 178.5(3)
C2 C3 Si1 173.6(3)
Si1 C4 H4A 109.5
Si1 C4 H4B 109.5
H4A C4 H4B 109.5
Si1 C4 H4C 109.5
H4A C4 H4C 109.5
H4B C4 H4C 109.5
Si1 C5 H5A 109.5
Si1 C5 H5B 109.5
H5A C5 H5B 109.5
Si1 C5 H5C 109.5
H5A C5 H5C 109.5
H5B C5 H5C 109.5
Si1 C6 H6A 109.5
Si1 C6 H6B 109.5
H6A C6 H6B 109.5
Si1 C6 H6C 109.5
H6A C6 H6C 109.5
H6B C6 H6C 109.5
C8 C7 P1 109.56(19)
C8 C7 H7A 109.8
P1 C7 H7A 109.8
C8 C7 H7B 109.8
P1 C7 H7B 109.8
H7A C7 H7B 108.2
C7 C8 P2 108.17(18)
C7 C8 H8A 110.1
P2 C8 H8A 110.1
C7 C8 H8B 110.1
P2 C8 H8B 110.1
H8A C8 H8B 108.4
C10 C9 C14 118.2(3)
C10 C9 P1 123.1(2)
C14 C9 P1 118.7(2)
C11 C10 C9 120.9(3)
C11 C10 H10 119.6
C9 C10 H10 119.6
C12 C11 C10 120.2(3)
C12 C11 H11 119.9
C10 C11 H11 119.9
C11 C12 C13 119.6(3)
C11 C12 H12 120.2
C13 C12 H12 120.2
C12 C13 C14 120.4(3)
C12 C13 H13 119.8
C14 C13 H13 119.8
C13 C14 C9 120.6(3)
C13 C14 H14 119.7
C9 C14 H14 119.7
C20 C15 C16 117.9(3)
C20 C15 P1 124.3(2)
C16 C15 P1 117.7(2)
C17 C16 C15 121.6(3)
C17 C16 H16 119.2
C15 C16 H16 119.2
C16 C17 C18 120.5(3)
C16 C17 H17 119.8
C18 C17 H17 119.8
C19 C18 C17 118.9(3)
C19 C18 H18 120.5
C17 C18 H18 120.5
C18 C19 C20 120.7(3)
C18 C19 H19 119.6
C20 C19 H19 119.6
C19 C20 C15 120.3(3)
C19 C20 H20 119.8
C15 C20 H20 119.8
C26 C21 C22 118.0(3)
C26 C21 P2 120.7(2)
C22 C21 P2 121.2(2)
C23 C22 C21 121.0(3)
C23 C22 H22 119.5
C21 C22 H22 119.5
C24 C23 C22 120.5(3)
C24 C23 H23 119.7
C22 C23 H23 119.7
C23 C24 C25 119.4(3)
C23 C24 H24 120.3
C25 C24 H24 120.3
C24 C25 C26 120.2(3)
C24 C25 H25 119.9
C26 C25 H25 119.9
C21 C26 C25 121.0(3)
C21 C26 H26 119.5
C25 C26 H26 119.5
C28 C27 C32 117.9(3)
C28 C27 P2 120.1(2)
C32 C27 P2 121.8(2)
C27 C28 C29 121.1(3)
C27 C28 H28 119.5
C29 C28 H28 119.5
C30 C29 C28 119.9(4)
C30 C29 H29 120.0
C28 C29 H29 120.0
C31 C30 C29 119.9(3)
C31 C30 H30 120.0
C29 C30 H30 120.0
C30 C31 C32 120.2(3)
C30 C31 H31 119.9
C32 C31 H31 119.9
C31 C32 C27 120.9(3)
C31 C32 H32 119.5
C27 C32 H32 119.5
C34 C33 P3 107.37(19)
C34 C33 H33A 110.2
P3 C33 H33A 110.2
C34 C33 H33B 110.2
P3 C33 H33B 110.2
H33A C33 H33B 108.5
C33 C34 P4 108.29(19)
C33 C34 H34A 110.0
P4 C34 H34A 110.0
C33 C34 H34B 110.0
P4 C34 H34B 110.0
H34A C34 H34B 108.4
C40 C35 C36 118.2(3)
C40 C35 P3 120.8(2)
C36 C35 P3 120.9(2)
C37 C36 C35 120.2(3)
C37 C36 H36 119.9
C35 C36 H36 119.9
C36 C37 C38 120.3(3)
C36 C37 H37 119.8
C38 C37 H37 119.8
C39 C38 C37 119.8(3)
C39 C38 H38 120.1
C37 C38 H38 120.1
C38 C39 C40 120.5(3)
C38 C39 H39 119.8
C40 C39 H39 119.8
C35 C40 C39 120.9(3)
C35 C40 H40 119.5
C39 C40 H40 119.5
C42 C41 C46 118.7(3)
C42 C41 P3 120.7(2)
C46 C41 P3 120.5(2)
C41 C42 C43 121.0(3)
C41 C42 H42 119.5
C43 C42 H42 119.5
C44 C43 C42 119.6(3)
C44 C43 H43 120.2
C42 C43 H43 120.2
C45 C44 C43 120.0(3)
C45 C44 H44 120.0
C43 C44 H44 120.0
C44 C45 C46 120.8(3)
C44 C45 H45 119.6
C46 C45 H45 119.6
C45 C46 C41 119.9(3)
C45 C46 H46 120.0
C41 C46 H46 120.0
C48 C47 C52 118.3(3)
C48 C47 P4 117.4(2)
C52 C47 P4 124.3(2)
C49 C48 C47 120.8(3)
C49 C48 H48 119.6
C47 C48 H48 119.6
C48 C49 C50 120.3(3)
C48 C49 H49 119.9
C50 C49 H49 119.9
C51 C50 C49 119.6(3)
C51 C50 H50 120.2
C49 C50 H50 120.2
C50 C51 C52 120.6(3)
C50 C51 H51 119.7
C52 C51 H51 119.7
C51 C52 C47 120.4(3)
C51 C52 H52 119.8
C47 C52 H52 119.8
C54 C53 C58 118.6(3)
C54 C53 P4 122.3(3)
C58 C53 P4 119.1(3)
C53 C54 C55 118.9(4)
C53 C54 H54 120.6
C55 C54 H54 120.6
C56 C55 C54 120.2(4)
C56 C55 H55 119.9
C54 C55 H55 119.9
C57 C56 C55 120.9(4)
C57 C56 H56 119.6
C55 C56 H56 119.6
C56 C57 C58 120.0(5)
C56 C57 H57 120.0
C58 C57 H57 120.0
C57 C58 C53 121.4(4)
C57 C58 H58 119.3
C53 C58 H58 119.3

loop_
_geom_bond_atom_site_label_1
_geom_bond_atom_site_label_2
_geom_bond_distance
W1 C1 2.019(4)
W1 C2 2.153(3)
W1 P1 2.4688(7)
W1 P3 2.4755(7)
W1 P2 2.4822(7)
W1 P4 2.4867(7)
P1 C15 1.834(3)
P1 C9 1.843(3)
P1 C7 1.847(3)
P2 C27 1.842(3)
P2 C21 1.842(3)
P2 C8 1.852(3)
P3 C35 1.836(3)
P3 C41 1.838(3)
P3 C33 1.848(3)
P4 C47 1.836(3)
P4 C53 1.838(3)
P4 C34 1.847(3)
Si1 C4 1.807(5)
Si1 C5 1.841(5)
Si1 C6 1.841(4)
Si1 C3 1.846(3)
C1 O1 1.081(4)
C2 C3 1.204(3)
C4 H4A 0.9600
C4 H4B 0.9600
C4 H4C 0.9600
C5 H5A 0.9600
C5 H5B 0.9600
C5 H5C 0.9600
C6 H6A 0.9600
C6 H6B 0.9600
C6 H6C 0.9600
C7 C8 1.535(4)
C7 H7A 0.9700
C7 H7B 0.9700
C8 H8A 0.9700
C8 H8B 0.9700
C9 C10 1.390(4)
C9 C14 1.393(4)
C10 C11 1.387(5)
C10 H10 0.9300
C11 C12 1.377(5)
C11 H11 0.9300
C12 C13 1.379(5)
C12 H12 0.9300
C13 C14 1.388(4)
C13 H13 0.9300
C14 H14 0.9300
C15 C20 1.397(4)
C15 C16 1.399(4)
C16 C17 1.350(5)
C16 H16 0.9300
C17 C18 1.403(5)
C17 H17 0.9300
C18 C19 1.374(5)
C18 H18 0.9300
C19 C20 1.388(4)
C19 H19 0.9300
C20 H20 0.9300
C21 C26 1.376(4)
C21 C22 1.395(4)
C22 C23 1.380(5)
C22 H22 0.9300
C23 C24 1.367(5)
C23 H23 0.9300
C24 C25 1.382(5)
C24 H24 0.9300
C25 C26 1.389(4)
C25 H25 0.9300
C26 H26 0.9300
C27 C28 1.381(4)
C27 C32 1.396(4)
C28 C29 1.388(5)
C28 H28 0.9300
C29 C30 1.379(6)
C29 H29 0.9300
C30 C31 1.367(6)
C30 H30 0.9300
C31 C32 1.382(5)
C31 H31 0.9300
C32 H32 0.9300
C33 C34 1.525(4)
C33 H33A 0.9700
C33 H33B 0.9700
C34 H34A 0.9700
C34 H34B 0.9700
C35 C40 1.386(4)
C35 C36 1.402(4)
C36 C37 1.385(4)
C36 H36 0.9300
C37 C38 1.390(5)
C37 H37 0.9300
C38 C39 1.358(5)
C38 H38 0.9300
C39 C40 1.392(4)
C39 H39 0.9300
C40 H40 0.9300
C41 C42 1.386(4)
C41 C46 1.395(4)
C42 C43 1.389(4)
C42 H42 0.9300
C43 C44 1.383(5)
C43 H43 0.9300
C44 C45 1.367(5)
C44 H44 0.9300
C45 C46 1.389(4)
C45 H45 0.9300
C46 H46 0.9300
C47 C48 1.388(4)
C47 C52 1.393(4)
C48 C49 1.383(5)
C48 H48 0.9300
C49 C50 1.384(5)
C49 H49 0.9300
C50 C51 1.365(5)
C50 H50 0.9300
C51 C52 1.390(5)
C51 H51 0.9300
C52 H52 0.9300
C53 C54 1.391(5)
C53 C58 1.402(5)
C54 C55 1.411(6)
C54 H54 0.9300
C55 C56 1.384(7)
C55 H55 0.9300
C56 C57 1.346(7)
C56 H56 0.9300
C57 C58 1.375(5)
C57 H57 0.9300
C58 H58 0.9300
